data_4113574
loop_
_publ_author_name
'D. K. Barma'
'Abhijit Kundu'
'Hongming Zhang'
'Charles Mioskowski'
'J. R. Falck'

_publ_section_title
;
 (Z)-\a-Haloacrylates: An Exceptionally Stereoselective Preparation via
 Cr(II)-Mediated Olefination of Aldehydes with Trihaloacetates
;
_journal_name_full 'Journal of the American Chemical Society'
_journal_page_first 3218
_journal_page_last 3219
_journal_paper_doi 10.1021/ja029938d
_journal_volume 125
_journal_year 2003
_chemical_formula_sum 'C11 H9 Cl O4'
_chemical_formula_weight 240.63
_chemical_name_systematic
; 
 ? 
;
_space_group_IT_number 4
_symmetry_cell_setting monoclinic
_symmetry_space_group_name_Hall 'P 2yb'
_symmetry_space_group_name_H-M 'P 1 21 1'
_atom_sites_solution_hydrogens geom
_atom_sites_solution_primary direct
_atom_sites_solution_secondary difmap
_audit_creation_method SHELXL-97
_cell_angle_alpha 90.00
_cell_angle_beta 97.460(5)
_cell_angle_gamma 90.00
_cell_formula_units_Z 2
_cell_length_a 3.8998(3)
_cell_length_b 11.1155(7)
_cell_length_c 11.9770(9)
_cell_measurement_reflns_used 30
_cell_measurement_temperature 293(2)
_cell_measurement_theta_max 15
_cell_measurement_theta_min 10
_cell_volume 514.79(6)
_computing_cell_refinement 'Bruker XSCANS'
_computing_data_collection 'Bruker XSCANS'
_computing_data_reduction 'Bruker XSCANS'
_computing_molecular_graphics 'Bruker SHELXTL'
_computing_publication_material 'Bruker SHELXTL'
_computing_structure_refinement 'SHELXL-97 (Sheldrick, 1997)'
_computing_structure_solution 'SHELXS-97 (Sheldrick, 1990)'
_diffrn_ambient_temperature 293(2)
_diffrn_measured_fraction_theta_full 0.993
_diffrn_measured_fraction_theta_max 0.993
_diffrn_measurement_device_type 'Bruker P4'
_diffrn_measurement_method '\w scans'
_diffrn_radiation_monochromator graphite
_diffrn_radiation_source 'fine-focus sealed tube'
_diffrn_radiation_type MoK\a
_diffrn_radiation_wavelength 0.71073
_diffrn_reflns_av_R_equivalents 0.020
_diffrn_reflns_av_sigmaI/netI 0.030
_diffrn_reflns_limit_h_max 4
_diffrn_reflns_limit_h_min -1
_diffrn_reflns_limit_k_max 13
_diffrn_reflns_limit_k_min -1
_diffrn_reflns_limit_l_max 14
_diffrn_reflns_limit_l_min -14
_diffrn_reflns_number 1529
_diffrn_reflns_theta_full 24.97
_diffrn_reflns_theta_max 24.97
_diffrn_reflns_theta_min 2.51
_diffrn_standards_decay_% 4.22
_diffrn_standards_interval_count 147
_diffrn_standards_number 3
_exptl_absorpt_coefficient_mu 0.365
_exptl_absorpt_correction_T_max 0.652
_exptl_absorpt_correction_T_min 0.607
_exptl_absorpt_correction_type '\y scans'
_exptl_crystal_colour colorless
_exptl_crystal_density_diffrn 1.552
_exptl_crystal_description plates
_exptl_crystal_F_000 248
_exptl_crystal_size_max 0.40
_exptl_crystal_size_mid 0.35
_exptl_crystal_size_min 0.05
_refine_diff_density_max 0.37
_refine_diff_density_min -0.15
_refine_diff_density_rms 0.05
_refine_ls_abs_structure_details 'Flack H D (1983), Acta Cryst. A39, 876-881'
_refine_ls_abs_structure_Flack -0.01(9)
_refine_ls_extinction_coef 0.027(7)
_refine_ls_extinction_expression Fc^*^=kFc[1+0.001xFc^2^\l^3^/sin(2\q)]^-1/4^
_refine_ls_extinction_method SHELXL
_refine_ls_goodness_of_fit_ref 1.05
_refine_ls_hydrogen_treatment mixed
_refine_ls_matrix_type full
_refine_ls_number_parameters 147
_refine_ls_number_reflns 1054
_refine_ls_number_restraints 1
_refine_ls_restrained_S_all 1.05
_refine_ls_R_factor_all 0.039
_refine_ls_R_factor_gt 0.033
_refine_ls_shift/su_max 0.00
_refine_ls_shift/su_mean 0.00
_refine_ls_structure_factor_coef Fsqd
_refine_ls_weighting_details 'w=1/[\s^2^(Fo^2^)+(0.0642P)^2^+0.0000P] where P=(Fo^2^+2Fc^2^)/3'
_refine_ls_weighting_scheme calc
_refine_ls_wR_factor_gt 0.087
_refine_ls_wR_factor_ref 0.090
_reflns_number_gt 954
_reflns_number_total 1054
_reflns_threshold_expression >2sigma(I)
_cod_data_source_file ja029938d_2.cif
_cod_data_source_block sw-akcl
_cod_depositor_comments
;
The following automatic conversions were performed:

'_refine_ls_weighting_scheme' value 'calc
w=1/[\s^2^(Fo^2^)+(0.0642P)^2^+0.0000P] where P=(Fo^2^+2Fc^2^)/3' was
changed to 'calc'. New tag '_refine_ls_weighting_details' was
created. The value of the new tag was set to
'w=1/[\s^2^(Fo^2^)+(0.0642P)^2^+0.0000P] where P=(Fo^2^+2Fc^2^)/3'.

Automatic conversion script
Id: cif_fix_values 3143 2015-03-26 13:38:13Z robertas 
;
_cod_database_code 4113574

loop_
_symmetry_equiv_pos_as_xyz
'x, y, z'
'-x, y+1/2, -z'

loop_
_atom_site_label
_atom_site_type_symbol
_atom_site_fract_x
_atom_site_fract_y
_atom_site_fract_z
_atom_site_U_iso_or_equiv
_atom_site_adp_type
_atom_site_occupancy
_atom_site_calc_flag
_atom_site_refinement_flags
Cl Cl 0.2676(2) 0.20460(6) 0.24585(7) 0.0466(3) Uani 1 d .
C1 C 0.8608(11) 0.2565(4) 0.7851(3) 0.0519(9) Uani 1 d .
H1A H 0.6979 0.2683 0.8388 0.062 Uiso 1 calc R
H1B H 1.0328 0.1984 0.8164 0.062 Uiso 1 calc R
O2 O 1.0244(8) 0.3676(3) 0.7653(2) 0.0595(8) Uani 1 d .
C3 C 1.0237(8) 0.4883(3) 0.5935(3) 0.0405(8) Uani 1 d .
H3 H 1.1615 0.5496 0.6279 0.049 Uiso 1 calc R
C4 C 0.8974(8) 0.4917(3) 0.4788(3) 0.0370(7) Uani 1 d .
H4 H 0.9482 0.5579 0.4364 0.044 Uiso 1 calc R
C5 C 0.6969(7) 0.3985(3) 0.4255(2) 0.0334(7) Uani 1 d .
C6 C 0.6128(8) 0.2983(3) 0.4895(3) 0.0364(7) Uani 1 d .
H6 H 0.4809 0.2348 0.4566 0.044 Uiso 1 calc R
O7 O 0.6838(7) 0.2123(3) 0.68139(19) 0.0546(6) Uani 1 d .
C8 C 0.9347(8) 0.3910(3) 0.6523(3) 0.0405(7) Uani 1 d .
C9 C 0.7346(9) 0.2990(3) 0.6019(3) 0.0381(7) Uani 1 d .
C10 C 0.5805(8) 0.4167(3) 0.3058(2) 0.0354(7) Uani 1 d .
H10 H 0.6395 0.4919 0.2801 0.042 Uiso 1 calc R
C11 C 0.4093(8) 0.3496(3) 0.2261(3) 0.0348(7) Uani 1 d .
C12 C 0.3224(9) 0.3903(3) 0.1070(3) 0.0428(8) Uani 1 d .
O13 O 0.1755(9) 0.3307(3) 0.0333(2) 0.0698(9) Uani 1 d .
O14 O 0.4335(8) 0.5021(3) 0.0927(2) 0.0558(7) Uani 1 d .
C15 C 0.3751(15) 0.5491(5) -0.0201(3) 0.0748(14) Uani 1 d .
H15A H 0.4992 0.6233 -0.0236 0.112 Uiso 1 calc R
H15B H 0.1324 0.5633 -0.0409 0.112 Uiso 1 calc R
H15C H 0.4549 0.4920 -0.0711 0.112 Uiso 1 calc R

loop_
_atom_site_aniso_label
_atom_site_aniso_U_11
_atom_site_aniso_U_22
_atom_site_aniso_U_33
_atom_site_aniso_U_23
_atom_site_aniso_U_13
_atom_site_aniso_U_12
Cl 0.0644(5) 0.0342(4) 0.0387(4) 0.0000(4) -0.0025(3) -0.0102(4)
C1 0.066(2) 0.057(2) 0.0302(15) 0.0032(17) -0.0019(15) -0.006(2)
O2 0.0858(19) 0.0565(17) 0.0321(12) -0.0061(12) -0.0076(12) -0.0129(16)
C3 0.0427(17) 0.0370(18) 0.0409(18) -0.0083(15) 0.0023(14) -0.0033(15)
C4 0.0419(16) 0.0295(16) 0.0394(16) -0.0043(14) 0.0049(13) -0.0010(14)
C5 0.0366(15) 0.0291(15) 0.0341(15) -0.0002(13) 0.0034(12) 0.0059(14)
C6 0.0437(17) 0.0275(16) 0.0368(16) -0.0040(13) 0.0000(13) -0.0014(14)
O7 0.0861(16) 0.0432(13) 0.0320(11) 0.0081(13) -0.0023(11) -0.0132(16)
C8 0.0445(17) 0.0411(18) 0.0336(15) -0.0087(15) -0.0038(13) 0.0009(16)
C9 0.0504(18) 0.0303(16) 0.0333(15) -0.0003(13) 0.0047(13) 0.0026(15)
C10 0.0442(16) 0.0278(15) 0.0344(15) 0.0006(13) 0.0066(12) 0.0019(13)
C11 0.0405(15) 0.0300(16) 0.0333(15) 0.0016(13) 0.0020(12) 0.0007(14)
C12 0.0526(18) 0.0390(19) 0.0349(16) 0.0011(15) -0.0012(14) 0.0027(16)
O13 0.108(2) 0.0520(18) 0.0414(15) 0.0038(13) -0.0201(15) -0.0198(17)
O14 0.0903(18) 0.0406(14) 0.0337(13) 0.0046(11) -0.0021(13) -0.0100(15)
C15 0.119(4) 0.063(3) 0.041(2) 0.017(2) 0.001(2) -0.009(3)

loop_
_atom_type_symbol
_atom_type_description
_atom_type_scat_dispersion_real
_atom_type_scat_dispersion_imag
_atom_type_scat_source
C C 0.0033 0.0016 'International Tables Vol C Tables 4.2.6.8 and 6.1.1.4'
H H 0.0000 0.0000 'International Tables Vol C Tables 4.2.6.8 and 6.1.1.4'
O O 0.0106 0.0060 'International Tables Vol C Tables 4.2.6.8 and 6.1.1.4'
Cl Cl 0.1484 0.1585 'International Tables Vol C Tables 4.2.6.8 and 6.1.1.4'

loop_
_geom_angle_atom_site_label_1
_geom_angle_atom_site_label_2
_geom_angle_atom_site_label_3
_geom_angle
_geom_angle_publ_flag
O2 C1 O7 109.2(3) ?
C8 O2 C1 105.4(3) ?
C8 C3 C4 116.7(3) ?
C3 C4 C5 122.2(3) ?
C4 C5 C6 119.4(3) ?
C4 C5 C10 115.4(3) ?
C6 C5 C10 125.2(3) ?
C9 C6 C5 116.9(3) ?
C9 O7 C1 105.2(3) ?
C3 C8 C9 122.1(3) ?
C3 C8 O2 127.5(3) ?
C9 C8 O2 110.4(3) ?
C6 C9 C8 122.7(3) ?
C6 C9 O7 127.5(3) ?
C8 C9 O7 109.8(3) ?
C11 C10 C5 133.9(3) ?
C10 C11 C12 123.3(3) y
C10 C11 Cl 124.5(3) y
C12 C11 Cl 112.1(2) y
O13 C12 O14 123.9(3) ?
O13 C12 C11 124.6(3) ?
O14 C12 C11 111.6(3) ?
C12 O14 C15 116.3(3) ?

loop_
_geom_bond_atom_site_label_1
_geom_bond_atom_site_label_2
_geom_bond_distance
_geom_bond_publ_flag
Cl C11 1.730(3) y
C1 O2 1.425(5) y
C1 O7 1.428(5) y
O2 C8 1.377(4) y
C3 C8 1.361(5) y
C3 C4 1.399(4) y
C4 C5 1.400(5) y
C5 C6 1.415(4) y
C5 C10 1.461(4) y
C6 C9 1.368(4) y
O7 C9 1.387(4) y
C8 C9 1.377(5) y
C10 C11 1.323(5) y
C11 C12 1.493(4) y
C12 O13 1.189(4) y
C12 O14 1.335(5) y
O14 C15 1.439(4) y

loop_
_cod_related_entry_id
_cod_related_entry_database
_cod_related_entry_code
1 ChemSpider 9565726
